data_7008892
loop_
_publ_author_name
'Bruce, Michael I.'
'Skelton, Brian W.'
'White, Allan H.'
'Zaitseva, Natasha N.'

_publ_section_title
;
 Preparation and structural characterisation of some ruthenium cluster
 carbonyls containing allenylidene ligands&#x200A;&#x2020;
;
_journal_issue 6
_journal_name_full 'Journal of the Chemical Society, Dalton Transactions'
_journal_page_first 881
_journal_paper_doi 10.1039/a906379j
_journal_year 2000
_chemical_formula_sum 'C25 H14 O10 Ru3'
_chemical_formula_weight 777.59
_space_group_IT_number 2
_symmetry_cell_setting triclinic
_symmetry_space_group_name_Hall '-P 1'
_symmetry_space_group_name_H-M 'P -1'
_cell_angle_alpha 90.257(2)
_cell_angle_beta 97.639(2)
_cell_angle_gamma 99.825(2)
_cell_formula_units_Z 4
_cell_length_a 19.279(2)
_cell_length_b 18.672(2)
_cell_length_c 7.7598(9)
_cell_measurement_reflns_used 8192
_cell_measurement_temperature 293
_cell_measurement_theta_max 26
_cell_measurement_theta_min 2
_cell_volume 2726.9(5)
_computing_cell_refinement 'Siemens SAINT (Siemens, 1995)'
_computing_data_collection 'Siemens SMART (Siemens, 1995)'
_computing_data_reduction xtal
_computing_molecular_graphics xtal
_computing_publication_material 'xtal BONDLA CIFIO'
_computing_structure_refinement 'xtal CRYLSQ'
_computing_structure_solution xtal
_diffrn_ambient_temperature 293
_diffrn_measurement_device_type
;
Bruker SMART CCD diffractometer
;
_diffrn_measurement_method '\w scans'
_diffrn_radiation_detector 'CCD area detector'
_diffrn_radiation_monochromator graphite
_diffrn_radiation_source 'sealed tube'
_diffrn_radiation_type 'Mo K\a'
_diffrn_radiation_wavelength .71073
_diffrn_reflns_av_R_equivalents .049
_diffrn_reflns_av_sigmaI/netI .102
_diffrn_reflns_limit_h_max 26
_diffrn_reflns_limit_h_min -25
_diffrn_reflns_limit_k_max 25
_diffrn_reflns_limit_k_min -25
_diffrn_reflns_limit_l_max 0
_diffrn_reflns_limit_l_min -10
_diffrn_reflns_number 30524
_diffrn_reflns_theta_max 29.14
_diffrn_reflns_theta_min 1.11
_diffrn_standards_decay_% 0
_exptl_absorpt_coefficient_mu 1.693
_exptl_absorpt_correction_T_max 0.894
_exptl_absorpt_correction_T_min 0.568
_exptl_absorpt_correction_type multi-scan
_exptl_absorpt_process_details
;
 SADABS; Sheldrick, 1996
;
_exptl_crystal_colour dark
_exptl_crystal_density_diffrn 1.894
_exptl_crystal_description prism
_exptl_crystal_F_000 1504
_exptl_crystal_size_max 0.55
_exptl_crystal_size_mid 0.40
_exptl_crystal_size_min 0.25
_refine_diff_density_max 1.161
_refine_diff_density_min -1.336
_refine_ls_extinction_coef .00000
_refine_ls_goodness_of_fit_all 1.236
_refine_ls_goodness_of_fit_ref 1.408
_refine_ls_hydrogen_treatment mixed
_refine_ls_matrix_type full
_refine_ls_number_constraints 0
_refine_ls_number_parameters 773
_refine_ls_number_reflns 8703
_refine_ls_number_restraints 1
_refine_ls_R_factor_all .084
_refine_ls_R_factor_gt .046
_refine_ls_shift/su_max .04
_refine_ls_shift/su_mean .001
_refine_ls_structure_factor_coef F
_refine_ls_weighting_scheme calc
_refine_ls_wR_factor_all .054
_refine_ls_wR_factor_ref .049
_reflns_d_resolution_high .73
_reflns_d_resolution_low 18.324
_reflns_limit_h_max 26
_reflns_limit_h_min 0
_reflns_limit_k_max 24
_reflns_limit_k_min -25
_reflns_limit_l_max 10
_reflns_limit_l_min -10
_reflns_number_gt 8703
_reflns_number_total 13318
_reflns_threshold_expression 'F    > 4.00 sig(F   )'
_cod_data_source_file a906379j.txt
_cod_data_source_block br557
_cod_original_sg_symbol_Hall -p_1
_cod_original_sg_symbol_H-M P_-1
_cod_database_code 7008892

loop_
_symmetry_equiv_pos_as_xyz
+x,+y,+z
-x,-y,-z

loop_
_atom_site_label
_atom_site_fract_x
_atom_site_fract_y
_atom_site_fract_z
_atom_site_U_iso_or_equiv
_atom_site_adp_type
_atom_site_calc_flag
_atom_site_calc_attached_atom
_atom_site_occupancy
_atom_site_disorder_assembly
_atom_site_disorder_group
Ru11 .58095(2) 1.11163(2) .82535(7) .0507(2) Uani ? ? 1.00000 ? ?
Ru12 .56785(3) 1.22459(2) .58523(7) .0509(3) Uani ? ? 1.00000 ? ?
Ru13 .71862(2) 1.17631(2) .76300(7) .0504(3) Uani ? ? 1.00000 ? ?
C111 .5773(4) 1.0151(3) .7234(10) .076(4) Uani ? ? 1.00000 ? ?
O111 .5767(3) .9602(2) .6663(8) .113(4) Uani ? ? 1.00000 ? ?
C112 .6123(4) 1.0907(3) 1.0571(10) .069(4) Uani ? ? 1.00000 ? ?
O112 .6278(3) 1.0791(3) 1.1986(7) .097(3) Uani ? ? 1.00000 ? ?
C113 .4848(4) 1.0947(3) .8748(9) .071(4) Uani ? ? 1.00000 ? ?
O113 .4276(3) 1.0861(3) .9014(8) .101(4) Uani ? ? 1.00000 ? ?
C121 .5183(4) 1.2075(3) .3463(9) .068(4) Uani ? ? 1.00000 ? ?
O121 .4896(3) 1.1985(3) .2108(7) .105(4) Uani ? ? 1.00000 ? ?
C122 .4844(3) 1.2376(3) .6760(9) .065(4) Uani ? ? 1.00000 ? ?
O122 .4360(3) 1.2448(3) .7380(7) .093(3) Uani ? ? 1.00000 ? ?
C123 .5967(3) 1.3275(3) .5705(8) .065(4) Uani ? ? 1.00000 ? ?
O123 .6143(3) 1.3888(2) .5667(8) .112(4) Uani ? ? 1.00000 ? ?
C131 .7270(4) 1.0855(3) .6543(9) .068(4) Uani ? ? 1.00000 ? ?
O131 .7332(3) 1.0327(3) .5904(8) .103(4) Uani ? ? 1.00000 ? ?
C132 .8119(4) 1.2284(4) .7266(10) .077(4) Uani ? ? 1.00000 ? ?
O132 .8666(3) 1.2543(3) .7115(9) .114(4) Uani ? ? 1.00000 ? ?
C133 .7567(3) 1.1493(3) .9822(9) .060(4) Uani ? ? 1.00000 ? ?
O133 .7800(3) 1.1347(3) 1.1158(7) .084(3) Uani ? ? 1.00000 ? ?
C11 .6232(3) 1.2179(3) .8347(7) .045(3) Uani ? ? 1.00000 ? ?
C12 .6820(3) 1.2654(3) .8980(7) .043(3) Uani ? ? 1.00000 ? ?
C13 .7108(3) 1.3298(3) .9751(7) .045(3) Uani ? ? 1.00000 ? ?
C1311 .7876(3) 1.3603(3) .9792(8) .051(3) Uani ? ? 1.00000 ? ?
C1312 .8389(3) 1.3404(3) 1.0996(10) .064(4) Uani ? ? 1.00000 ? ?
C1313 .9095(4) 1.3693(4) 1.0984(12) .080(5) Uani ? ? 1.00000 ? ?
C1314 .9305(4) 1.4177(4) .9795(13) .085(5) Uani ? ? 1.00000 ? ?
C1315 .8808(5) 1.4383(4) .8611(15) .103(6) Uani ? ? 1.00000 ? ?
C1316 .8098(4) 1.4104(4) .8594(11) .074(4) Uani ? ? 1.00000 ? ?
C1321 .6654(3) 1.3759(3) 1.0469(7) .046(3) Uani ? ? 1.00000 ? ?
C1322 .6948(4) 1.4433(3) 1.1271(9) .063(4) Uani ? ? 1.00000 ? ?
C1323 .6526(4) 1.4886(4) 1.1835(10) .075(4) Uani ? ? 1.00000 ? ?
C1324 .5799(4) 1.4666(4) 1.1650(11) .076(5) Uani ? ? 1.00000 ? ?
C1325 .5503(4) 1.4009(4) 1.0914(10) .071(4) Uani ? ? 1.00000 ? ?
C1326 .5929(3) 1.3549(3) 1.0352(9) .058(3) Uani ? ? 1.00000 ? ?
O14 .6656(2) 1.2041(2) .5233(5) .059(2) Uani ? ? 1.00000 ? ?
C15 .7010(4) 1.2442(4) .4047(10) .088(5) Uani ? ? 1.00000 ? ?
Ru21 .10663(2) .09086(2) .24021(6) .0452(2) Uani ? ? 1.00000 ? ?
Ru22 .07198(2) .19762(2) -.00256(6) .0472(2) Uani ? ? 1.00000 ? ?
Ru23 .23464(2) .17610(2) .16383(6) .0440(2) Uani ? ? 1.00000 ? ?
C211 .1159(3) -.0034(3) .1491(9) .064(4) Uani ? ? 1.00000 ? ?
O211 .1223(3) -.0585(2) .0973(8) .098(3) Uani ? ? 1.00000 ? ?
C212 .1497(3) .0776(3) .4711(9) .062(4) Uani ? ? 1.00000 ? ?
O212 .1723(3) .0684(3) .6087(7) .095(3) Uani ? ? 1.00000 ? ?
C213 .0133(3) .0571(3) .2995(8) .060(3) Uani ? ? 1.00000 ? ?
O213 -.0417(2) .0371(3) .3299(7) .095(3) Uani ? ? 1.00000 ? ?
C221 .0209(4) .1723(3) -.2387(10) .067(4) Uani ? ? 1.00000 ? ?
O221 -.0088(3) .1575(3) -.3697(7) .103(4) Uani ? ? 1.00000 ? ?
C222 -.0131(3) .1980(3) .0917(8) .055(3) Uani ? ? 1.00000 ? ?
O222 -.0632(2) .1981(2) .1518(7) .085(3) Uani ? ? 1.00000 ? ?
C223 .0870(3) .3021(3) -.0128(8) .059(3) Uani ? ? 1.00000 ? ?
O223 .0977(3) .3632(2) -.0098(7) .090(3) Uani ? ? 1.00000 ? ?
C231 .2563(3) .0903(3) .0596(9) .058(3) Uani ? ? 1.00000 ? ?
O231 .2713(2) .0398(2) .0006(7) .085(3) Uani ? ? 1.00000 ? ?
C232 .3164(3) .2447(3) .1120(9) .065(4) Uani ? ? 1.00000 ? ?
O232 .3654(3) .2816(3) .0825(8) .097(3) Uani ? ? 1.00000 ? ?
C233 .2846(3) .1584(3) .3777(8) .054(3) Uani ? ? 1.00000 ? ?
O233 .3165(3) .1475(2) .5050(7) .088(3) Uani ? ? 1.00000 ? ?
C21 .1319(2) .1994(3) .2438(7) .040(3) Uani ? ? 1.00000 ? ?
C22 .1843(3) .2549(3) .3018(7) .041(3) Uani ? ? 1.00000 ? ?
C23 .2039(3) .3213(3) .3773(7) .044(3) Uani ? ? 1.00000 ? ?
C2311 .2783(3) .3619(3) .3809(8) .048(3) Uani ? ? 1.00000 ? ?
C2312 .3325(3) .3478(3) .5015(9) .056(3) Uani ? ? 1.00000 ? ?
C2313 .4003(4) .3859(4) .4990(12) .072(5) Uani ? ? 1.00000 ? ?
C2314 .4149(4) .4371(4) .3812(14) .085(5) Uani ? ? 1.00000 ? ?
C2315 .3620(5) .4513(4) .2597(13) .082(5) Uani ? ? 1.00000 ? ?
C2316 .2936(4) .4144(4) .2624(10) .070(4) Uani ? ? 1.00000 ? ?
C2321 .1516(3) .3571(3) .4556(7) .048(3) Uani ? ? 1.00000 ? ?
C2322 .1707(4) .4284(3) .5232(9) .066(4) Uani ? ? 1.00000 ? ?
C2323 .1209(5) .4624(4) .5906(10) .081(5) Uani ? ? 1.00000 ? ?
C2324 .0537(5) .4268(5) .5927(11) .084(5) Uani ? ? 1.00000 ? ?
C2325 .0342(4) .3563(5) .5314(10) .076(5) Uani ? ? 1.00000 ? ?
C2326 .0832(3) .3216(4) .4659(9) .058(4) Uani ? ? 1.00000 ? ?
O24 .17230(19) .1923(2) -.0728(5) .053(2) Uani ? ? 1.00000 ? ?
C25 .2000(4) .2346(4) -.2033(10) .083(5) Uani ? ? 1.00000 ? ?
H1 .549(3) 1.124(3) .613(5) .065(16) Uiso ? ? 1.00000 ? ?
H1312 .822(3) 1.309(3) 1.176(8) .07(2) Uiso ? ? 1.00000 ? ?
H1313 .943(3) 1.350(3) 1.175(8) .08(2) Uiso ? ? 1.00000 ? ?
H1314 .978(3) 1.439(3) .972(8) .068(18) Uiso ? ? 1.00000 ? ?
H1315 .888(3) 1.469(3) .794(8) .07(2) Uiso ? ? 1.00000 ? ?
H1316 .779(3) 1.422(3) .801(8) .07(2) Uiso ? ? 1.00000 ? ?
H1322 .740(3) 1.455(3) 1.136(7) .050(17) Uiso ? ? 1.00000 ? ?
H1323 .673(3) 1.536(3) 1.226(7) .067(18) Uiso ? ? 1.00000 ? ?
H1324 .553(3) 1.498(3) 1.196(9) .09(2) Uiso ? ? 1.00000 ? ?
H1325 .501(4) 1.385(4) 1.084(9) .10(3) Uiso ? ? 1.00000 ? ?
H1326 .575(3) 1.309(3) .990(7) .048(15) Uiso ? ? 1.00000 ? ?
H15a .71663 1.29273 .44957 .11400 Uiso ? ? 1.00000 ? ?
H15b .66885 1.24553 .29968 .11400 Uiso ? ? 1.00000 ? ?
H15c .74005 1.22357 .38131 .11400 Uiso ? ? 1.00000 ? ?
H2 .058(3) .099(3) .008(7) .077(18) Uiso ? ? 1.00000 ? ?
H2312 .319(3) .306(3) .573(7) .063(18) Uiso ? ? 1.00000 ? ?
H2313 .424(3) .375(3) .583(8) .05(2) Uiso ? ? 1.00000 ? ?
H2314 .468(4) .459(4) .415(9) .11(3) Uiso ? ? 1.00000 ? ?
H2315 .369(4) .479(4) .200(9) .08(3) Uiso ? ? 1.00000 ? ?
H2316 .261(3) .425(3) .176(7) .054(18) Uiso ? ? 1.00000 ? ?
H2322 .219(3) .454(3) .502(7) .051(16) Uiso ? ? 1.00000 ? ?
H2323 .143(4) .510(4) .668(10) .11(3) Uiso ? ? 1.00000 ? ?
H2324 .025(3) .446(3) .662(8) .068(19) Uiso ? ? 1.00000 ? ?
H2325 -.010(4) .333(4) .559(10) .10(3) Uiso ? ? 1.00000 ? ?
H2326 .064(3) .276(3) .424(8) .07(2) Uiso ? ? 1.00000 ? ?
H25a .21685 .28326 -.15957 .12100 Uiso ? ? 1.00000 ? ?
H25b .23968 .21544 -.23650 .12100 Uiso ? ? 1.00000 ? ?
H25c .16538 .23425 -.30127 .12100 Uiso ? ? 1.00000 ? ?

loop_
_atom_site_aniso_label
_atom_site_aniso_U_11
_atom_site_aniso_U_22
_atom_site_aniso_U_33
_atom_site_aniso_U_12
_atom_site_aniso_U_13
_atom_site_aniso_U_23
Ru11 .0546(3) .0344(2) .0598(3) .0019(2) .0035(2) -.0015(2)
Ru12 .0544(3) .0415(2) .0562(3) .0124(2) .0004(2) -.0014(2)
Ru13 .0484(3) .0387(2) .0671(4) .0148(2) .0094(2) -.0046(2)
C111 .090(5) .047(4) .086(6) .007(3) -.002(4) -.008(4)
O111 .149(5) .048(3) .138(5) .009(3) .016(4) -.029(3)
C112 .083(5) .052(4) .062(5) -.000(3) -.005(4) .004(3)
O112 .117(5) .087(4) .075(4) -.000(3) -.006(3) .008(3)
C113 .073(5) .055(4) .081(5) -.004(3) .010(4) .003(3)
O113 .064(3) .109(4) .126(5) -.010(3) .029(3) .006(3)
C121 .091(5) .059(4) .054(4) .016(3) .004(4) .001(3)
O121 .130(5) .102(4) .070(4) .019(3) -.028(3) -.010(3)
C122 .057(4) .063(4) .071(5) .010(3) -.004(4) .000(3)
O122 .064(3) .113(4) .110(5) .036(3) .013(3) .002(3)
C123 .083(5) .053(4) .060(4) .023(3) -.001(3) .001(3)
O123 .168(6) .044(3) .118(5) .016(3) .003(4) .002(3)
C131 .077(5) .054(4) .079(5) .028(3) .006(4) -.004(3)
O131 .127(5) .070(3) .119(5) .047(3) .004(4) -.029(3)
C132 .057(4) .077(5) .102(6) .023(4) .017(4) -.013(4)
O132 .072(4) .103(4) .175(7) .002(3) .057(4) -.013(4)
C133 .048(4) .057(4) .076(5) .019(3) .004(3) -.004(3)
O133 .078(3) .086(3) .088(4) .031(3) -.010(3) -.006(3)
C11 .038(3) .043(3) .056(4) .012(2) .010(3) -.006(2)
C12 .043(3) .037(3) .052(4) .013(2) .010(3) .002(2)
C13 .043(3) .036(3) .055(4) .009(2) .003(3) .000(2)
C1311 .037(3) .031(3) .084(5) .005(2) .006(3) -.006(3)
C1312 .056(4) .055(4) .081(5) .009(3) .006(4) .006(4)
C1313 .048(4) .064(4) .124(7) .016(3) -.010(4) -.001(4)
C1314 .042(4) .059(4) .151(8) -.000(3) .008(5) -.008(5)
C1315 .070(6) .069(5) .173(10) .006(4) .040(6) .051(6)
C1316 .052(4) .064(4) .105(7) .009(3) .003(4) .019(4)
C1321 .044(3) .038(3) .057(4) .011(2) .005(3) -.002(2)
C1322 .052(4) .053(4) .081(5) .008(3) .001(4) -.019(3)
C1323 .082(5) .049(4) .094(6) .011(4) .015(4) -.023(4)
C1324 .078(5) .065(4) .093(6) .024(4) .023(4) -.018(4)
C1325 .054(4) .072(5) .093(6) .012(3) .026(4) -.007(4)
C1326 .049(4) .053(4) .072(5) .007(3) .009(3) -.017(3)
O14 .068(3) .053(2) .062(3) .017(2) .020(2) .005(2)
C15 .106(6) .092(5) .080(6) .035(4) .039(5) .008(4)
Ru21 .0424(3) .0355(2) .0566(3) .00459(18) .0059(2) -.0000(2)
Ru22 .0428(3) .0452(2) .0539(3) .0132(2) .0013(2) -.0008(2)
Ru23 .0368(2) .0383(2) .0586(3) .01058(17) .0076(2) -.0028(2)
C211 .053(4) .049(4) .085(5) .004(3) -.001(3) -.000(3)
O211 .089(4) .054(3) .146(5) .017(2) -.001(3) -.037(3)
C212 .060(4) .053(3) .067(5) -.001(3) .002(3) .009(3)
O212 .092(4) .103(4) .078(4) .002(3) -.010(3) .016(3)
C213 .062(4) .054(4) .061(4) -.000(3) .007(3) .008(3)
O213 .057(3) .104(4) .117(5) -.013(3) .026(3) .022(3)
C221 .065(4) .068(4) .066(5) .016(3) -.005(4) -.004(3)
O221 .110(4) .123(5) .067(4) .021(3) -.020(3) -.018(3)
C222 .044(3) .049(3) .072(5) .011(3) .002(3) -.006(3)
O222 .051(3) .079(3) .131(5) .018(2) .025(3) -.008(3)
C223 .058(4) .056(4) .066(4) .024(3) -.000(3) .005(3)
O223 .105(4) .050(3) .112(4) .021(3) -.005(3) .008(3)
C231 .048(4) .049(3) .079(5) .014(3) .007(3) -.003(3)
O231 .084(3) .060(3) .120(4) .027(2) .024(3) -.017(3)
C232 .049(4) .065(4) .087(5) .016(3) .022(4) -.013(3)
O232 .065(3) .086(3) .144(5) -.011(3) .056(3) -.008(3)
C233 .046(3) .052(3) .063(4) .015(3) -.005(3) -.011(3)
O233 .079(3) .078(3) .099(4) .025(3) -.028(3) -.002(3)
C21 .032(3) .042(3) .051(3) .011(2) .011(2) .002(2)
C22 .039(3) .041(3) .045(3) .013(2) .005(2) -.003(2)
C23 .040(3) .036(3) .058(4) .012(2) .005(3) .004(2)
C2311 .048(3) .035(3) .061(4) .010(2) .007(3) -.006(3)
C2312 .047(4) .045(3) .073(5) .008(3) .003(3) -.003(3)
C2313 .050(4) .069(5) .094(7) .013(4) .000(4) -.017(4)
C2314 .060(5) .062(5) .130(8) -.009(4) .030(5) -.020(5)
C2315 .100(7) .057(5) .084(6) -.017(4) .033(5) -.000(4)
C2316 .074(5) .053(4) .077(5) .003(3) .005(4) .005(4)
C2321 .053(4) .049(3) .046(4) .022(3) .001(3) -.003(3)
C2322 .075(5) .055(4) .073(5) .025(3) .010(4) -.007(3)
C2323 .100(6) .076(5) .077(6) .046(5) .003(5) -.021(4)
C2324 .088(6) .112(7) .069(5) .066(5) .009(5) -.003(5)
C2325 .064(5) .105(6) .066(5) .033(4) .013(4) .001(4)
C2326 .051(4) .064(4) .061(4) .016(3) .009(3) -.002(3)
O24 .049(2) .061(2) .053(3) .0139(18) .0117(19) .007(2)
C25 .087(5) .095(5) .078(5) .026(4) .036(4) .026(4)

loop_
_atom_type_symbol
_atom_type_description
_atom_type_oxidation_number
_atom_type_number_in_cell
_atom_type_scat_dispersion_real
_atom_type_scat_dispersion_imag
_atom_type_scat_source
C ? 0 100 .002 .002 'Int Tables Vol IV Tables 2.2B and 2.3.1'
O ? 0 40 .008 .006 'Int Tables Vol IV Tables 2.2B and 2.3.1'
H ? 0 56 0 0 'Int Tables Vol IV Tables 2.2B and 2.3.1'
Ru ? 0 12 -1.42 .836 'Int Tables Vol IV Tables 2.2B and 2.3.1'

loop_
_diffrn_attenuator_code
_diffrn_attenuator_scale
? ?

loop_
_geom_angle_atom_site_label_1
_geom_angle_atom_site_label_2
_geom_angle_atom_site_label_3
_geom_angle_site_symmetry_1
_geom_angle_site_symmetry_2
_geom_angle_site_symmetry_3
_geom_angle
_geom_angle_publ_flag
Ru12 Ru11 Ru13 . . . 71.631(18) ?
Ru12 Ru11 C111 . . . 115.8(2) ?
Ru12 Ru11 C112 . . . 144.73(18) ?
Ru12 Ru11 C113 . . . 97.5(2) ?
Ru12 Ru11 C11 . . . 47.50(15) ?
Ru12 Ru11 H1 . . . 39.5(16) ?
Ru13 Ru11 C111 . . . 99.1(2) ?
Ru13 Ru11 C112 . . . 93.1(2) ?
Ru13 Ru11 C113 . . . 164.5(2) ?
Ru13 Ru11 C11 . . . 52.13(16) ?
Ru13 Ru11 H1 . . . 89.7(16) ?
C111 Ru11 C112 . . . 97.6(3) ?
C111 Ru11 C113 . . . 95.7(3) ?
C111 Ru11 C11 . . . 147.9(3) ?
C111 Ru11 H1 . . . 78.7(17) ?
C112 Ru11 C113 . . . 89.7(3) ?
C112 Ru11 C11 . . . 97.9(2) ?
C112 Ru11 H1 . . . 175.7(16) ?
C113 Ru11 C11 . . . 112.3(2) ?
C113 Ru11 H1 . . . 88.4(17) ?
C11 Ru11 H1 . . . 86.4(16) ?
Ru11 Ru12 Ru13 . . . 53.972(15) ?
Ru11 Ru12 C121 . . . 123.26(18) ?
Ru11 Ru12 C122 . . . 88.1(2) ?
Ru11 Ru12 C123 . . . 139.82(19) ?
Ru11 Ru12 C11 . . . 44.95(13) ?
Ru11 Ru12 O14 . . . 83.93(11) ?
Ru11 Ru12 H1 . . . 35.6(12) ?
Ru13 Ru12 C121 . . . 129.5(2) ?
Ru13 Ru12 C122 . . . 132.9(2) ?
Ru13 Ru12 C123 . . . 101.0(2) ?
Ru13 Ru12 C11 . . . 41.96(15) ?
Ru13 Ru12 O14 . . . 38.15(11) ?
Ru13 Ru12 H1 . . . 72.9(15) ?
C121 Ru12 C122 . . . 93.0(3) ?
C121 Ru12 C123 . . . 96.9(3) ?
C121 Ru12 C11 . . . 166.9(2) ?
C121 Ru12 O14 . . . 94.8(3) ?
C121 Ru12 H1 . . . 87.8(12) ?
C122 Ru12 C123 . . . 91.3(3) ?
C122 Ru12 C11 . . . 92.2(3) ?
C122 Ru12 O14 . . . 171.0(2) ?
C122 Ru12 H1 . . . 92.3(16) ?
C123 Ru12 C11 . . . 95.0(2) ?
C123 Ru12 O14 . . . 92.1(2) ?
C123 Ru12 H1 . . . 173.9(14) ?
C11 Ru12 O14 . . . 79.22(19) ?
C11 Ru12 H1 . . . 80.0(12) ?
O14 Ru12 H1 . . . 83.6(16) ?
Ru11 Ru13 Ru12 . . . 54.397(16) ?
Ru11 Ru13 C131 . . . 88.2(2) ?
Ru11 Ru13 C132 . . . 175.3(2) ?
Ru11 Ru13 C133 . . . 90.34(18) ?
Ru11 Ru13 C11 . . . 44.88(12) ?
Ru11 Ru13 C12 . . . 77.17(12) ?
Ru11 Ru13 O14 . . . 84.12(11) ?
Ru12 Ru13 C131 . . . 108.2(2) ?
Ru12 Ru13 C132 . . . 123.1(2) ?
Ru12 Ru13 C133 . . . 136.8(2) ?
Ru12 Ru13 C11 . . . 38.58(14) ?
Ru12 Ru13 C12 . . . 63.24(13) ?
Ru12 Ru13 O14 . . . 37.92(12) ?
C131 Ru13 C132 . . . 96.4(3) ?
C131 Ru13 C133 . . . 92.8(3) ?
C131 Ru13 C11 . . . 131.0(2) ?
C131 Ru13 C12 . . . 165.4(2) ?
C131 Ru13 O14 . . . 88.2(2) ?
C132 Ru13 C133 . . . 90.1(3) ?
C132 Ru13 C11 . . . 130.5(3) ?
C132 Ru13 C12 . . . 98.2(3) ?
C132 Ru13 O14 . . . 95.4(2) ?
C133 Ru13 C11 . . . 99.5(3) ?
C133 Ru13 C12 . . . 87.2(2) ?
C133 Ru13 O14 . . . 174.3(2) ?
C11 Ru13 C12 . . . 35.10(17) ?
C11 Ru13 O14 . . . 75.67(18) ?
C12 Ru13 O14 . . . 90.39(18) ?
Ru11 C111 O111 . . . 178.6(7) ?
Ru11 C112 O112 . . . 176.3(7) ?
Ru11 C113 O113 . . . 178.2(6) ?
Ru12 C121 O121 . . . 179.0(7) ?
Ru12 C122 O122 . . . 176.7(6) ?
Ru12 C123 O123 . . . 178.1(6) ?
Ru13 C131 O131 . . . 178.6(6) ?
Ru13 C132 O132 . . . 175.3(7) ?
Ru13 C133 O133 . . . 178.3(6) ?
Ru11 C11 Ru12 . . . 87.54(18) ?
Ru11 C11 Ru13 . . . 83.0(2) ?
Ru11 C11 C12 . . . 142.2(4) ?
Ru12 C11 Ru13 . . . 99.5(2) ?
Ru12 C11 C12 . . . 123.1(4) ?
Ru13 C11 C12 . . . 71.4(3) ?
Ru13 C12 C11 . . . 73.5(3) ?
Ru13 C12 C13 . . . 137.5(4) ?
C11 C12 C13 . . . 148.7(6) ?
C12 C13 C1311 . . . 121.6(5) ?
C12 C13 C1321 . . . 120.4(5) ?
C1311 C13 C1321 . . . 117.7(4) ?
C13 C1311 C1312 . . . 122.3(5) ?
C13 C1311 C1316 . . . 120.5(5) ?
C1312 C1311 C1316 . . . 117.2(6) ?
C1311 C1312 C1313 . . . 120.7(7) ?
C1311 C1312 H1312 . . . 114(4) ?
C1313 C1312 H1312 . . . 125(4) ?
C1312 C1313 C1314 . . . 121.5(7) ?
C1312 C1313 H1313 . . . 117(4) ?
C1314 C1313 H1313 . . . 121(4) ?
C1313 C1314 C1315 . . . 118.6(7) ?
C1313 C1314 H1314 . . . 125(4) ?
C1315 C1314 H1314 . . . 116(4) ?
C1314 C1315 C1316 . . . 121.2(9) ?
C1314 C1315 H1315 . . . 126(4) ?
C1316 C1315 H1315 . . . 113(5) ?
C1311 C1316 C1315 . . . 120.9(7) ?
C1311 C1316 H1316 . . . 113(5) ?
C1315 C1316 H1316 . . . 126(5) ?
C13 C1321 C1322 . . . 121.0(5) ?
C13 C1321 C1326 . . . 121.8(5) ?
C1322 C1321 C1326 . . . 117.2(6) ?
C1321 C1322 C1323 . . . 121.4(6) ?
C1321 C1322 H1322 . . . 115(4) ?
C1323 C1322 H1322 . . . 123(4) ?
C1322 C1323 C1324 . . . 119.8(6) ?
C1322 C1323 H1323 . . . 120(4) ?
C1324 C1323 H1323 . . . 120(4) ?
C1323 C1324 C1325 . . . 120.0(8) ?
C1323 C1324 H1324 . . . 118(4) ?
C1325 C1324 H1324 . . . 121(4) ?
C1324 C1325 C1326 . . . 120.3(7) ?
C1324 C1325 H1325 . . . 121(5) ?
C1326 C1325 H1325 . . . 119(4) ?
C1321 C1326 C1325 . . . 121.3(5) ?
C1321 C1326 H1326 . . . 116(3) ?
C1325 C1326 H1326 . . . 122(3) ?
Ru12 O14 Ru13 . . . 103.93(19) ?
Ru12 O14 C15 . . . 121.9(4) ?
Ru13 O14 C15 . . . 121.9(4) ?
O14 C15 H15a . . . 109.2(7) ?
O14 C15 H15b . . . 108.9(7) ?
O14 C15 H15c . . . 110.5(7) ?
H15a C15 H15b . . . 108.4(8) ?
H15a C15 H15c . . . 110.0(7) ?
H15b C15 H15c . . . 109.9(8) ?
Ru22 Ru21 Ru23 . . . 71.470(17) ?
Ru22 Ru21 C211 . . . 117.9(2) ?
Ru22 Ru21 C212 . . . 143.78(18) ?
Ru22 Ru21 C213 . . . 98.41(19) ?
Ru22 Ru21 C21 . . . 47.29(14) ?
Ru22 Ru21 H2 . . . 39.1(16) ?
Ru23 Ru21 C211 . . . 100.48(19) ?
Ru23 Ru21 C212 . . . 90.69(19) ?
Ru23 Ru21 C213 . . . 165.30(19) ?
Ru23 Ru21 C21 . . . 52.41(15) ?
Ru23 Ru21 H2 . . . 93.1(16) ?
C211 Ru21 C212 . . . 95.8(3) ?
C211 Ru21 C213 . . . 93.7(3) ?
C211 Ru21 C21 . . . 150.1(3) ?
C211 Ru21 H2 . . . 82.5(17) ?
C212 Ru21 C213 . . . 91.8(3) ?
C212 Ru21 C21 . . . 96.8(2) ?
C212 Ru21 H2 . . . 176.1(15) ?
C213 Ru21 C21 . . . 112.9(2) ?
C213 Ru21 H2 . . . 84.8(16) ?
C21 Ru21 H2 . . . 86.3(15) ?
Ru21 Ru22 Ru23 . . . 54.041(14) ?
Ru21 Ru22 C221 . . . 122.8(2) ?
Ru21 Ru22 C222 . . . 89.34(18) ?
Ru21 Ru22 C223 . . . 137.56(18) ?
Ru21 Ru22 C21 . . . 44.59(13) ?
Ru21 Ru22 O24 . . . 83.35(11) ?
Ru21 Ru22 H2 . . . 42.3(17) ?
Ru23 Ru22 C221 . . . 129.2(2) ?
Ru23 Ru22 C222 . . . 134.0(2) ?
Ru23 Ru22 C223 . . . 99.27(18) ?
Ru23 Ru22 C21 . . . 42.28(15) ?
Ru23 Ru22 O24 . . . 38.02(10) ?
Ru23 Ru22 H2 . . . 80.7(17) ?
C221 Ru22 C222 . . . 92.5(3) ?
C221 Ru22 C223 . . . 99.6(3) ?
C221 Ru22 C21 . . . 166.3(2) ?
C221 Ru22 O24 . . . 94.5(2) ?
C221 Ru22 H2 . . . 80.6(17) ?
C222 Ru22 C223 . . . 90.4(3) ?
C222 Ru22 C21 . . . 92.7(2) ?
C222 Ru22 O24 . . . 171.9(2) ?
C222 Ru22 H2 . . . 89.5(18) ?
C223 Ru22 C21 . . . 93.1(2) ?
C223 Ru22 O24 . . . 92.6(2) ?
C223 Ru22 H2 . . . 179.8(17) ?
C21 Ru22 O24 . . . 79.64(18) ?
C21 Ru22 H2 . . . 86.8(17) ?
O24 Ru22 H2 . . . 87.5(18) ?
Ru21 Ru23 Ru22 . . . 54.489(16) ?
Ru21 Ru23 C231 . . . 88.14(17) ?
Ru21 Ru23 C232 . . . 173.0(2) ?
Ru21 Ru23 C233 . . . 92.85(17) ?
Ru21 Ru23 C21 . . . 44.53(12) ?
Ru21 Ru23 C22 . . . 76.54(12) ?
Ru21 Ru23 O24 . . . 83.52(10) ?
Ru22 Ru23 C231 . . . 108.92(17) ?
Ru22 Ru23 C232 . . . 120.0(2) ?
Ru22 Ru23 C233 . . . 139.2(2) ?
Ru22 Ru23 C21 . . . 38.54(13) ?
Ru22 Ru23 C22 . . . 62.80(12) ?
Ru22 Ru23 O24 . . . 37.73(11) ?
C231 Ru23 C232 . . . 98.2(3) ?
C231 Ru23 C233 . . . 91.6(3) ?
C231 Ru23 C21 . . . 130.8(2) ?
C231 Ru23 C22 . . . 164.6(2) ?
C231 Ru23 O24 . . . 88.5(2) ?
C232 Ru23 C233 . . . 90.0(3) ?
C232 Ru23 C21 . . . 128.6(2) ?
C232 Ru23 C22 . . . 97.2(2) ?
C232 Ru23 O24 . . . 93.6(2) ?
C233 Ru23 C21 . . . 101.6(2) ?
C233 Ru23 C22 . . . 88.3(2) ?
C233 Ru23 O24 . . . 176.4(2) ?
C21 Ru23 C22 . . . 34.82(16) ?
C21 Ru23 O24 . . . 75.66(17) ?
C22 Ru23 O24 . . . 90.68(17) ?
Ru21 C211 O211 . . . 179.0(6) ?
Ru21 C212 O212 . . . 177.1(6) ?
Ru21 C213 O213 . . . 178.4(6) ?
Ru22 C221 O221 . . . 178.7(7) ?
Ru22 C222 O222 . . . 178.4(6) ?
Ru22 C223 O223 . . . 176.2(6) ?
Ru23 C231 O231 . . . 177.9(5) ?
Ru23 C232 O232 . . . 176.7(6) ?
Ru23 C233 O233 . . . 178.0(6) ?
Ru21 C21 Ru22 . . . 88.12(18) ?
Ru21 C21 Ru23 . . . 83.06(19) ?
Ru21 C21 C22 . . . 142.3(4) ?
Ru22 C21 Ru23 . . . 99.2(2) ?
Ru22 C21 C22 . . . 122.5(4) ?
Ru23 C21 C22 . . . 71.6(3) ?
Ru23 C22 C21 . . . 73.6(3) ?
Ru23 C22 C23 . . . 137.3(4) ?
C21 C22 C23 . . . 148.8(5) ?
C22 C23 C2311 . . . 120.9(5) ?
C22 C23 C2321 . . . 120.5(4) ?
C2311 C23 C2321 . . . 118.6(4) ?
C23 C2311 C2312 . . . 121.4(5) ?
C23 C2311 C2316 . . . 120.5(5) ?
C2312 C2311 C2316 . . . 118.2(5) ?
C2311 C2312 C2313 . . . 119.5(6) ?
C2311 C2312 H2312 . . . 113(3) ?
C2313 C2312 H2312 . . . 127(3) ?
C2312 C2313 C2314 . . . 121.8(7) ?
C2312 C2313 H2313 . . . 107(4) ?
C2314 C2313 H2313 . . . 131(4) ?
C2313 C2314 C2315 . . . 119.5(7) ?
C2313 C2314 H2314 . . . 105(4) ?
C2315 C2314 H2314 . . . 135(4) ?
C2314 C2315 C2316 . . . 119.4(8) ?
C2314 C2315 H2315 . . . 120(6) ?
C2316 C2315 H2315 . . . 120(6) ?
C2311 C2316 C2315 . . . 121.6(7) ?
C2311 C2316 H2316 . . . 123(3) ?
C2315 C2316 H2316 . . . 115(3) ?
C23 C2321 C2322 . . . 120.5(5) ?
C23 C2321 C2326 . . . 122.0(5) ?
C2322 C2321 C2326 . . . 117.5(6) ?
C2321 C2322 C2323 . . . 120.3(6) ?
C2321 C2322 H2322 . . . 115(3) ?
C2323 C2322 H2322 . . . 125(3) ?
C2322 C2323 C2324 . . . 120.4(7) ?
C2322 C2323 H2323 . . . 115(4) ?
C2324 C2323 H2323 . . . 123(4) ?
C2323 C2324 C2325 . . . 120.5(9) ?
C2323 C2324 H2324 . . . 119(3) ?
C2325 C2324 H2324 . . . 119(3) ?
C2324 C2325 C2326 . . . 119.8(7) ?
C2324 C2325 H2325 . . . 114(5) ?
C2326 C2325 H2325 . . . 125(5) ?
C2321 C2326 C2325 . . . 121.4(6) ?
C2321 C2326 H2326 . . . 126(4) ?
C2325 C2326 H2326 . . . 112(4) ?
Ru22 O24 Ru23 . . . 104.25(17) ?
Ru22 O24 C25 . . . 122.2(4) ?
Ru23 O24 C25 . . . 122.2(4) ?
O24 C25 H25a . . . 109.5(7) ?
O24 C25 H25b . . . 109.1(7) ?
O24 C25 H25c . . . 110.8(6) ?
H25a C25 H25b . . . 108.0(7) ?
H25a C25 H25c . . . 110.2(8) ?
H25b C25 H25c . . . 109.3(8) ?
Ru11 H1 Ru12 . . . 105(2) ?
Ru21 H2 Ru22 . . . 99(2) ?

loop_
_geom_bond_atom_site_label_1
_geom_bond_atom_site_label_2
_geom_bond_site_symmetry_1
_geom_bond_site_symmetry_2
_geom_bond_distance
_geom_bond_publ_flag
Ru11 Ru12 . . 2.8418(7) ?
Ru11 Ru13 . . 2.8266(7) ?
Ru11 C111 . . 1.951(7) ?
Ru11 C112 . . 1.884(7) ?
Ru11 C113 . . 1.916(8) ?
Ru11 C11 . . 2.010(5) ?
Ru11 H1 . . 1.71(4) ?
Ru12 Ru13 . . 3.3171(7) ?
Ru12 C121 . . 1.968(7) ?
Ru12 C122 . . 1.891(7) ?
Ru12 C123 . . 1.916(6) ?
Ru12 C11 . . 2.097(5) ?
Ru12 O14 . . 2.100(4) ?
Ru12 H1 . . 1.87(5) ?
Ru13 C131 . . 1.931(7) ?
Ru13 C132 . . 1.949(7) ?
Ru13 C133 . . 1.867(7) ?
Ru13 C11 . . 2.248(6) ?
Ru13 C12 . . 2.223(5) ?
Ru13 O14 . . 2.111(4) ?
C111 O111 . . 1.114(8) ?
C112 O112 . . 1.131(9) ?
C113 O113 . . 1.134(9) ?
C121 O121 . . 1.119(9) ?
C122 O122 . . 1.131(9) ?
C123 O123 . . 1.139(8) ?
C131 O131 . . 1.133(9) ?
C132 O132 . . 1.104(9) ?
C133 O133 . . 1.128(9) ?
C11 C12 . . 1.349(6) ?
C12 C13 . . 1.337(7) ?
C13 C1311 . . 1.490(7) ?
C13 C1321 . . 1.482(8) ?
C1311 C1312 . . 1.367(9) ?
C1311 C1316 . . 1.377(10) ?
C1312 C1313 . . 1.377(9) ?
C1312 H1312 . . .89(6) ?
C1313 C1314 . . 1.347(12) ?
C1313 H1313 . . .94(6) ?
C1314 C1315 . . 1.343(13) ?
C1314 H1314 . . .94(6) ?
C1315 C1316 . . 1.378(11) ?
C1315 H1315 . . .78(6) ?
C1316 H1316 . . .76(6) ?
C1321 C1322 . . 1.396(8) ?
C1321 C1326 . . 1.377(8) ?
C1322 C1323 . . 1.376(11) ?
C1322 H1322 . . .86(5) ?
C1323 C1324 . . 1.379(11) ?
C1323 H1323 . . .94(5) ?
C1324 C1325 . . 1.351(10) ?
C1324 H1324 . . .90(7) ?
C1325 C1326 . . 1.392(10) ?
C1325 H1325 . . .93(7) ?
C1326 H1326 . . .92(5) ?
O14 C15 . . 1.368(9) ?
C15 H15a . . .954(7) ?
C15 H15b . . .959(7) ?
C15 H15c . . .940(9) ?
Ru21 Ru22 . . 2.8501(7) ?
Ru21 Ru23 . . 2.8340(6) ?
Ru21 C211 . . 1.938(6) ?
Ru21 C212 . . 1.907(7) ?
Ru21 C213 . . 1.920(7) ?
Ru21 C21 . . 2.002(5) ?
Ru21 H2 . . 1.94(5) ?
Ru22 Ru23 . . 3.3198(7) ?
Ru22 C221 . . 1.977(7) ?
Ru22 C222 . . 1.884(7) ?
Ru22 C223 . . 1.926(6) ?
Ru22 C21 . . 2.095(5) ?
Ru22 O24 . . 2.096(4) ?
Ru22 H2 . . 1.82(5) ?
Ru23 C231 . . 1.924(6) ?
Ru23 C232 . . 1.942(6) ?
Ru23 C233 . . 1.865(6) ?
Ru23 C21 . . 2.262(5) ?
Ru23 C22 . . 2.238(5) ?
Ru23 O24 . . 2.110(4) ?
C211 O211 . . 1.135(8) ?
C212 O212 . . 1.124(9) ?
C213 O213 . . 1.118(8) ?
C221 O221 . . 1.107(9) ?
C222 O222 . . 1.126(8) ?
C223 O223 . . 1.124(7) ?
C231 O231 . . 1.142(8) ?
C232 O232 . . 1.120(8) ?
C233 O233 . . 1.131(8) ?
C21 C22 . . 1.346(6) ?
C22 C23 . . 1.341(7) ?
C23 C2311 . . 1.499(7) ?
C23 C2321 . . 1.491(8) ?
C2311 C2312 . . 1.369(8) ?
C2311 C2316 . . 1.370(9) ?
C2312 C2313 . . 1.380(9) ?
C2312 H2312 . . .98(5) ?
C2313 C2314 . . 1.346(13) ?
C2313 H2313 . . .79(6) ?
C2314 C2315 . . 1.356(13) ?
C2314 H2314 . . 1.03(7) ?
C2315 C2316 . . 1.381(12) ?
C2315 H2315 . . .71(7) ?
C2316 H2316 . . .90(5) ?
C2321 C2322 . . 1.399(8) ?
C2321 C2326 . . 1.385(8) ?
C2322 C2323 . . 1.393(12) ?
C2322 H2322 . . 1.01(5) ?
C2323 C2324 . . 1.354(12) ?
C2323 H2323 . . 1.06(7) ?
C2324 C2325 . . 1.369(12) ?
C2324 H2324 . . .93(7) ?
C2325 C2326 . . 1.380(12) ?
C2325 H2325 . . .94(7) ?
C2326 H2326 . . .90(6) ?
O24 C25 . . 1.392(9) ?
C25 H25a . . .956(7) ?
C25 H25b . . .961(8) ?
C25 H25c . . .942(7) ?

loop_
_geom_contact_atom_site_label_1
_geom_contact_atom_site_label_2
_geom_contact_distance
_geom_contact_site_symmetry_1
_geom_contact_site_symmetry_2
_geom_contact_publ_flag
Ru11 O111 3.065(5) . . ?
Ru11 O112 3.014(5) . . ?
Ru11 O113 3.050(5) . . ?
Ru11 C122 3.360(7) . . ?
Ru11 C131 3.373(7) . . ?
Ru11 C133 3.397(6) . . ?
Ru11 C12 3.185(4) . . ?
Ru11 O14 3.350(4) . . ?
Ru12 C113 3.629(7) . . ?
Ru12 O121 3.086(5) . . ?
Ru12 O122 3.022(6) . . ?
Ru12 O123 3.054(5) . . ?
Ru12 C12 3.051(5) . . ?
Ru12 C15 3.053(8) . . ?
Ru12 H15a 3.2439(6) . . ?
Ru12 H15b 3.1223(6) . . ?
Ru13 C111 3.680(6) . . ?
Ru13 C112 3.482(7) . . ?
Ru13 O131 3.064(5) . . ?
Ru13 O132 3.050(5) . . ?
Ru13 O133 2.995(5) . . ?
Ru13 C13 3.334(5) . . ?
Ru13 C15 3.062(8) . . ?
Ru13 H1 3.30(5) . . ?
Ru13 H15a 3.2701(6) . . ?
Ru13 H15c 3.1538(6) . . ?
C111 C112 2.886(10) . . ?
C111 C113 2.866(11) . . ?
C111 H1 2.33(5) . . ?
C112 C113 2.680(10) . . ?
C112 C133 2.947(9) . . ?
C112 C11 2.937(8) . . ?
C113 H1 2.53(4) . . ?
C121 C122 2.801(10) . . ?
C121 C123 2.906(9) . . ?
C121 O14 2.996(8) . . ?
C121 H1 2.66(4) . . ?
C122 C123 2.723(9) . . ?
C122 C11 2.877(8) . . ?
C123 C11 2.961(8) . . ?
C123 O14 2.894(8) . . ?
C131 C132 2.892(9) . . ?
C131 C133 2.752(10) . . ?
C131 O14 2.817(8) . . ?
C132 C133 2.701(10) . . ?
C133 C12 2.833(8) . . ?
C11 C13 2.586(6) . . ?
C11 O14 2.676(7) . . ?
C11 H1 2.56(4) . . ?
C11 H1326 2.46(6) . . ?
C12 C1311 2.470(6) . . ?
C12 C1321 2.448(7) . . ?
C12 C1326 2.886(9) . . ?
C12 H1326 2.54(5) . . ?
C13 C1312 2.504(8) . . ?
C13 C1316 2.490(9) . . ?
C13 C1322 2.505(9) . . ?
C13 C1326 2.499(8) . . ?
C13 H1312 2.57(6) . . ?
C13 H1316 2.51(6) . . ?
C13 H1322 2.58(5) . . ?
C13 H1326 2.61(5) . . ?
C1311 C1313 2.385(9) . . ?
C1311 C1314 2.779(9) . . ?
C1311 C1315 2.396(11) . . ?
C1311 C1321 2.544(8) . . ?
C1311 C1322 2.899(9) . . ?
C1311 H1312 1.92(6) . . ?
C1311 H1316 1.82(6) . . ?
C1311 H1322 2.50(6) . . ?
C1312 C1314 2.377(10) . . ?
C1312 C1315 2.709(12) . . ?
C1312 C1316 2.343(11) . . ?
C1312 H1313 1.99(6) . . ?
C1313 C1315 2.313(13) . . ?
C1313 C1316 2.700(11) . . ?
C1313 H1312 2.02(6) . . ?
C1313 H1314 2.04(6) . . ?
C1314 C1316 2.370(10) . . ?
C1314 H1313 2.00(6) . . ?
C1314 H1315 1.91(6) . . ?
C1315 H1314 1.95(6) . . ?
C1315 H1316 1.92(6) . . ?
C1316 H1315 1.83(6) . . ?
C1321 C1323 2.417(9) . . ?
C1321 C1324 2.788(10) . . ?
C1321 C1325 2.412(10) . . ?
C1321 H1322 1.93(5) . . ?
C1321 H1326 1.97(5) . . ?
C1322 C1324 2.383(11) . . ?
C1322 C1325 2.739(10) . . ?
C1322 C1326 2.367(8) . . ?
C1322 H1323 2.02(6) . . ?
C1323 C1325 2.365(9) . . ?
C1323 C1326 2.743(9) . . ?
C1323 H1322 1.98(6) . . ?
C1323 H1324 1.97(7) . . ?
C1324 C1326 2.379(10) . . ?
C1324 H1323 2.02(5) . . ?
C1324 H1325 2.00(6) . . ?
C1325 H1324 1.97(7) . . ?
C1325 H1326 2.04(5) . . ?
C1326 H1325 2.02(8) . . ?
O14 H1 2.65(5) . . ?
O14 H15a 1.908(4) . . ?
O14 H15b 1.908(4) . . ?
O14 H15c 1.912(4) . . ?
Ru21 O211 3.074(5) . . ?
Ru21 O212 3.031(5) . . ?
Ru21 O213 3.038(5) . . ?
Ru21 C222 3.398(6) . . ?
Ru21 C231 3.373(6) . . ?
Ru21 C233 3.469(5) . . ?
Ru21 C22 3.176(5) . . ?
Ru21 O24 3.337(4) . . ?
Ru22 C213 3.662(6) . . ?
Ru22 O221 3.083(5) . . ?
Ru22 O222 3.010(5) . . ?
Ru22 O223 3.048(4) . . ?
Ru22 C22 3.039(5) . . ?
Ru22 C25 3.073(8) . . ?
Ru22 H25a 3.3526(5) . . ?
Ru22 H25c 3.1283(6) . . ?
Ru23 C212 3.435(7) . . ?
Ru23 O231 3.066(5) . . ?
Ru23 O232 3.061(5) . . ?
Ru23 O233 2.996(5) . . ?
Ru23 C23 3.349(5) . . ?
Ru23 C25 3.086(8) . . ?
Ru23 H25a 3.2357(5) . . ?
Ru23 H25b 3.2056(6) . . ?
C211 C212 2.855(10) . . ?
C211 C213 2.814(10) . . ?
C211 H2 2.56(6) . . ?
C212 C213 2.749(9) . . ?
C212 C233 2.956(8) . . ?
C212 C21 2.923(8) . . ?
C213 H2 2.60(6) . . ?
C221 C222 2.789(10) . . ?
C221 C223 2.981(9) . . ?
C221 O24 2.991(7) . . ?
C221 H2 2.46(6) . . ?
C222 C223 2.704(8) . . ?
C222 C21 2.882(7) . . ?
C222 H2 2.61(6) . . ?
C223 C21 2.921(8) . . ?
C223 O24 2.910(8) . . ?
C231 C232 2.922(8) . . ?
C231 C233 2.717(9) . . ?
C231 O24 2.818(7) . . ?
C232 C233 2.693(9) . . ?
C232 O24 2.955(7) . . ?
C233 C22 2.869(8) . . ?
C21 C23 2.588(6) . . ?
C21 O24 2.684(7) . . ?
C21 H2 2.70(5) . . ?
C21 H2326 2.62(7) . . ?
C22 C2311 2.472(6) . . ?
C22 C2321 2.459(8) . . ?
C22 C2326 2.906(9) . . ?
C23 C2312 2.502(7) . . ?
C23 C2316 2.491(9) . . ?
C23 C2322 2.509(9) . . ?
C23 C2326 2.515(9) . . ?
C23 H2312 2.57(5) . . ?
C23 H2316 2.67(5) . . ?
C23 H2322 2.60(5) . . ?
C2311 C2313 2.375(9) . . ?
C2311 C2314 2.765(9) . . ?
C2311 C2315 2.401(10) . . ?
C2311 C2321 2.571(8) . . ?
C2311 C2322 2.921(10) . . ?
C2311 H2312 1.98(6) . . ?
C2311 H2316 2.01(6) . . ?
C2311 H2322 2.46(6) . . ?
C2312 C2314 2.382(10) . . ?
C2312 C2315 2.741(11) . . ?
C2312 C2316 2.349(10) . . ?
C2312 H2313 1.78(5) . . ?
C2313 C2315 2.334(13) . . ?
C2313 C2316 2.695(11) . . ?
C2313 H2312 2.12(5) . . ?
C2313 H2314 1.90(7) . . ?
C2314 C2316 2.362(11) . . ?
C2314 H2313 1.95(6) . . ?
C2314 H2315 1.82(7) . . ?
C2315 H2314 2.21(7) . . ?
C2315 H2316 1.95(5) . . ?
C2316 H2315 1.84(7) . . ?
C2316 H2322 2.66(6) . . ?
C2321 C2323 2.421(10) . . ?
C2321 C2324 2.783(12) . . ?
C2321 C2325 2.411(10) . . ?
C2321 H2322 2.04(5) . . ?
C2321 H2326 2.05(5) . . ?
C2322 C2324 2.383(12) . . ?
C2322 C2325 2.753(10) . . ?
C2322 C2326 2.380(9) . . ?
C2322 H2323 2.07(8) . . ?
C2323 C2325 2.364(11) . . ?
C2323 C2326 2.742(10) . . ?
C2323 H2322 2.13(6) . . ?
C2323 H2324 1.98(6) . . ?
C2324 C2326 2.378(12) . . ?
C2324 H2323 2.12(6) . . ?
C2324 H2325 1.95(7) . . ?
C2325 H2324 2.00(6) . . ?
C2325 H2326 1.91(6) . . ?
C2326 H2325 2.07(8) . . ?
O24 H25a 1.934(4) . . ?
O24 H25b 1.934(4) . . ?
O24 H25c 1.939(4) . . ?
H1312 H1313 2.32(8) . . ?
H1313 H1314 2.38(8) . . ?
H1314 H1315 2.22(9) . . ?
H1315 H1316 2.13(8) . . ?
H1322 H1323 2.32(8) . . ?
H1323 H1324 2.27(8) . . ?
H1324 H1325 2.30(9) . . ?
H1325 H1326 2.34(9) . . ?
H15a H15b 1.55144(11) . . ?
H15a H15c 1.55192(13) . . ?
H15b H15c 1.55462(13) . . ?
H2312 H2313 2.21(7) . . ?
H2313 H2314 2.17(9) . . ?
H2314 H2314 2.13(9) . '2 666' ?
H2315 H2316 2.13(8) . . ?
H2323 H2324 2.37(9) . . ?
H2324 H2325 2.21(9) . . ?
H2325 H2326 2.27(10) . . ?
H25a H25b 1.55144(12) . . ?
H25a H25c 1.55631(10) . . ?
H25b H25c 1.55232(14) . . ?

loop_
_geom_hbond_atom_site_label_D
_geom_hbond_atom_site_label_H
_geom_hbond_atom_site_label_A
_geom_hbond_site_symmetry_D
_geom_hbond_site_symmetry_H
_geom_hbond_site_symmetry_A
_geom_hbond_distance_DH
_geom_hbond_distance_HA
_geom_hbond_distance_DA
_geom_hbond_angle_DHA
_geom_hbond_publ_flag
? ? ? ? ? ? ? ? ? ? ?

loop_
_geom_torsion_atom_site_label_1
_geom_torsion_atom_site_label_2
_geom_torsion_atom_site_label_3
_geom_torsion_atom_site_label_4
_geom_torsion_site_symmetry_1
_geom_torsion_site_symmetry_2
_geom_torsion_site_symmetry_3
_geom_torsion_site_symmetry_4
_geom_torsion
_geom_torsion_publ_flag
? ? ? ? ? ? ? ? ? ?
